data_7111054
loop_
_publ_author_name
'Cowley, Alan H.'
'Macdonald, Charles L. B.'
'Silverman, Joel S.'
'Gorden, John D.'
'Voigt, Andreas'

_publ_section_title
;
 Triple-decker main group cations
;
_journal_issue 2
_journal_name_full 'Chemical Communications'
_journal_page_first 175
_journal_paper_doi 10.1039/b005425i
_journal_year 2001
_chemical_compound_source selfmade
_chemical_formula_analytical 'C69.50 H40 B2 F30 In2 O'
_chemical_formula_moiety '[C24 H31 In2][C36 H1 F30 O][C7 H8][C3.5 H4]'
_chemical_formula_structural
;
[(C7 H8) In (C10 H15) In (C7 H8)][((C6 F5)3 B)2 O H] [C7 H8][C3.5 H4]
;
_chemical_formula_sum 'C69.5 H40 B2 F30 In2 O'
_chemical_formula_weight 1712.28
_chemical_melting_point 360.15
_chemical_name_common
;
mu-cyclopentadienidebis(toluene indium) 
mu-hydroxybis(tris(pentafluorophenyl)borate toluene solvate
;
_space_group_IT_number 14
_symmetry_cell_setting monoclinic
_symmetry_space_group_name_Hall '-P 2ybc'
_symmetry_space_group_name_H-M 'P 1 21/c 1'
_atom_sites_solution_hydrogens geom
_atom_sites_solution_primary direct
_atom_sites_solution_secondary difmap
_audit_creation_method SHELXL
_cell_angle_alpha 90.00
_cell_angle_beta 107.74(3)
_cell_angle_gamma 90.00
_cell_formula_units_Z 4
_cell_length_a 16.042(3)
_cell_length_b 20.771(4)
_cell_length_c 21.165(4)
_cell_measurement_reflns_used n/a
_cell_measurement_temperature 153(2)
_cell_measurement_theta_max n/a
_cell_measurement_theta_min n/a
_cell_volume 6717(2)
_computing_cell_refinement DENZO-SMN
_computing_data_collection 'Collect software, Nonius B.V. 1998'
_computing_data_reduction DENZO-SMN
_computing_molecular_graphics 'SHELXTL-Plus, XP, Siemens, 1994'
_computing_publication_material 'SHELXTL-Plus, XCIF, Siemens, 1994'
_computing_structure_refinement 'SHELXL-93 (Sheldrick, 1993)'
_computing_structure_solution 'SHELXS-86 (Sheldrick, 1986)'
_diffrn_ambient_temperature 153(2)
_diffrn_measurement_device 'Nonius KAPPA-CCD'
_diffrn_measurement_method '\w scans'
_diffrn_radiation_monochromator graphite
_diffrn_radiation_source 'fine-focus sealed tube'
_diffrn_radiation_type MoK\a
_diffrn_radiation_wavelength 0.71073
_diffrn_reflns_av_R_equivalents 0.0259
_diffrn_reflns_av_sigmaI/netI 0.0418
_diffrn_reflns_limit_h_max 20
_diffrn_reflns_limit_h_min -20
_diffrn_reflns_limit_k_max 26
_diffrn_reflns_limit_k_min -26
_diffrn_reflns_limit_l_max 27
_diffrn_reflns_limit_l_min -27
_diffrn_reflns_number 25963
_diffrn_reflns_theta_max 27.48
_diffrn_reflns_theta_min 2.91
_diffrn_standards_decay_% n/a
_diffrn_standards_interval_count n/a
_diffrn_standards_interval_time n/a
_diffrn_standards_number n/a
_exptl_absorpt_coefficient_mu 0.814
_exptl_absorpt_correction_T_max n/a
_exptl_absorpt_correction_T_min n/a
_exptl_absorpt_correction_type none
_exptl_crystal_colour colorless
_exptl_crystal_density_diffrn 1.693
_exptl_crystal_density_meas ?
_exptl_crystal_density_method n/a
_exptl_crystal_description block
_exptl_crystal_F_000 3372
_exptl_crystal_size_max 0.1
_exptl_crystal_size_mid 0.1
_exptl_crystal_size_min 0.1
_refine_diff_density_max 1.147
_refine_diff_density_min -0.844
_refine_diff_density_rms 0.081
_refine_ls_extinction_coef none
_refine_ls_extinction_method none
_refine_ls_goodness_of_fit_all 1.395
_refine_ls_goodness_of_fit_obs 1.441
_refine_ls_hydrogen_treatment n/a
_refine_ls_matrix_type full
_refine_ls_number_parameters 973
_refine_ls_number_reflns 15127
_refine_ls_number_restraints 0
_refine_ls_restrained_S_all 1.396
_refine_ls_restrained_S_obs 1.441
_refine_ls_R_factor_all 0.0590
_refine_ls_R_factor_obs 0.0417
_refine_ls_shift/esd_max 0.465
_refine_ls_shift/esd_mean 0.006
_refine_ls_structure_factor_coef Fsqd
_refine_ls_weighting_details 'w=1/[\s^2^(Fo^2^)+(0.0546P)^2^+0.0000P] where P=(Fo^2^+2Fc^2^)/3'
_refine_ls_weighting_scheme calc
_refine_ls_wR_factor_all 0.1268
_refine_ls_wR_factor_obs 0.1150
_reflns_number_observed 11881
_reflns_number_total 15133
_reflns_observed_criterion >2sigma(I)
_cod_data_source_file b005425isup1.cif
_cod_data_source_block d
_cod_depositor_comments
;
The following automatic conversions were performed:

'_chemical_melting_point' value '87 C' was changed to '360.15' - it
was converted from degrees Celsius(C) to
Kelvins(K).

'_symmetry_cell_setting' value 'Monoclinic' changed to
'monoclinic' according to
/home/saulius/struct/CIF-dictionaries/cif_core.dic dictionary named
'cif_core.dic' version 2.4.2 from 2011-04-26.

Automatic conversion script
Id: cif_fix_values 1891 2012-01-12 08:04:46Z andrius 

The following automatic conversions were performed:

'_exptl_crystal_density_meas' value 'n/a' was changed to '?' - the
value is perceived as not measured.

Automatic conversion script
Id: cif_fix_values 3008 2015-01-20 13:52:24Z robertas 

The following automatic conversions were performed:

'_refine_ls_weighting_scheme' value 'calc
w=1/[\s^2^(Fo^2^)+(0.0546P)^2^+0.0000P] where P=(Fo^2^+2Fc^2^)/3' was
changed to 'calc'. New tag '_refine_ls_weighting_details' was
created. The value of the new tag was set to
'w=1/[\s^2^(Fo^2^)+(0.0546P)^2^+0.0000P] where P=(Fo^2^+2Fc^2^)/3'.

Automatic conversion script
Id: cif_fix_values 3143 2015-03-26 13:38:13Z robertas 
;
_cod_original_cell_volume 6716.6(23)
_cod_original_sg_symbol_H-M P2(1)/c
_cod_original_formula_sum 'C69.50 H40 B2 F30 In2 O'
_cod_database_code 7111054

loop_
_symmetry_equiv_pos_as_xyz
'x, y, z'
'-x, y+1/2, -z+1/2'
'-x, -y, -z'
'x, -y-1/2, z-1/2'

loop_
_atom_site_aniso_label
_atom_site_aniso_U_11
_atom_site_aniso_U_22
_atom_site_aniso_U_33
_atom_site_aniso_U_23
_atom_site_aniso_U_13
_atom_site_aniso_U_12
In1 0.03482(13) 0.04037(14) 0.02956(12) 0.00152(8) 0.00714(9) 0.00842(9)
In2 0.0489(2) 0.03480(13) 0.03253(13) 0.00474(8) 0.01060(10) 0.00531(10)
B1 0.0240(15) 0.0245(14) 0.0235(14) -0.0006(11) 0.0099(11) 0.0022(12)
B2 0.0227(14) 0.0247(14) 0.0232(14) 0.0025(11) 0.0086(11) 0.0003(12)
O 0.0275(10) 0.0273(11) 0.0181(10) 0.0004(8) 0.0057(8) 0.0007(8)
F52 0.0351(9) 0.0279(8) 0.0334(8) -0.0014(6) 0.0184(7) 0.0028(7)
F53 0.0386(10) 0.0489(11) 0.0471(10) -0.0014(8) 0.0274(8) 0.0037(8)
F54 0.0419(10) 0.0558(11) 0.0419(10) -0.0001(8) 0.0224(8) -0.0166(9)
F55 0.0705(14) 0.0317(10) 0.0644(12) -0.0019(9) 0.0372(11) -0.0129(9)
F56 0.0506(11) 0.0263(8) 0.0556(11) -0.0028(8) 0.0312(9) 0.0013(8)
F62 0.0414(10) 0.0420(10) 0.0242(8) 0.0003(7) 0.0111(7) 0.0129(8)
F63 0.0470(11) 0.0736(14) 0.0246(9) -0.0005(9) 0.0013(7) 0.0139(10)
F64 0.0390(11) 0.0730(14) 0.0448(10) 0.0160(10) 0.0043(8) 0.0258(10)
F65 0.0466(11) 0.0506(11) 0.0485(10) 0.0091(9) 0.0208(8) 0.0270(9)
F66 0.0401(10) 0.0351(9) 0.0335(9) -0.0025(7) 0.0138(7) 0.0117(8)
F72 0.0236(8) 0.0442(10) 0.0326(8) 0.0013(7) 0.0105(6) -0.0015(7)
F73 0.0472(11) 0.0618(12) 0.0431(10) -0.0001(9) 0.0308(9) 0.0008(9)
F74 0.0714(14) 0.0768(14) 0.0293(10) -0.0142(9) 0.0240(9) -0.0090(12)
F75 0.0494(12) 0.0624(13) 0.0326(10) -0.0124(8) 0.0034(8) -0.0131(9)
F76 0.0265(8) 0.0425(9) 0.0318(8) -0.0007(7) 0.0088(6) -0.0049(7)
F82 0.0311(9) 0.0383(9) 0.0324(8) -0.0008(7) 0.0172(7) -0.0054(7)
F83 0.0524(11) 0.0528(11) 0.0250(8) -0.0041(7) 0.0188(7) -0.0121(9)
F84 0.0467(11) 0.0631(13) 0.0256(8) -0.0035(8) -0.0017(7) -0.0161(10)
F85 0.0230(8) 0.0511(11) 0.0392(9) -0.0010(8) 0.0028(7) -0.0071(8)
F86 0.0243(8) 0.0379(9) 0.0270(7) -0.0017(6) 0.0116(6) -0.0028(7)
F92 0.0303(8) 0.0305(8) 0.0285(8) 0.0014(6) 0.0073(6) 0.0062(7)
F93 0.0479(11) 0.0336(9) 0.0514(10) 0.0027(8) 0.0241(8) 0.0128(8)
F94 0.085(2) 0.0400(11) 0.0517(11) -0.0114(9) 0.0366(11) 0.0134(10)
F95 0.0648(12) 0.0436(11) 0.0271(9) -0.0107(7) 0.0159(8) -0.0067(9)
F96 0.0348(9) 0.0384(9) 0.0267(8) -0.0034(7) 0.0017(6) 0.0029(7)
F102 0.0212(8) 0.0337(9) 0.0454(9) 0.0110(7) 0.0077(7) 0.0010(7)
F103 0.0280(9) 0.0426(11) 0.0798(13) 0.0269(10) 0.0119(9) -0.0025(8)
F104 0.0233(10) 0.0574(13) 0.094(2) 0.0291(11) 0.0098(9) -0.0070(9)
F105 0.0201(9) 0.0566(12) 0.0640(12) 0.0205(10) 0.0004(8) 0.0019(8)
F106 0.0277(8) 0.0357(9) 0.0357(8) 0.0095(7) 0.0064(6) 0.0010(7)
C11 0.0267(14) 0.0310(15) 0.0286(14) 0.0031(11) 0.0031(10) -0.0011(12)
C12 0.034(2) 0.0281(14) 0.0244(13) -0.0002(11) 0.0059(11) 0.0054(12)
C13 0.0304(15) 0.034(2) 0.0293(14) -0.0032(11) 0.0106(11) 0.0009(12)
C14 0.0287(14) 0.0326(15) 0.0294(14) -0.0035(11) 0.0081(11) 0.0004(12)
C15 0.0240(14) 0.0331(15) 0.0285(13) 0.0015(11) 0.0067(10) 0.0038(12)
C110 0.038(2) 0.037(2) 0.045(2) 0.0032(14) 0.0040(14) -0.0066(14)
C120 0.053(2) 0.037(2) 0.034(2) -0.0043(13) 0.0137(13) 0.0069(15)
C130 0.033(2) 0.056(2) 0.050(2) -0.010(2) 0.0207(14) -0.004(2)
C140 0.042(2) 0.044(2) 0.043(2) -0.0134(14) 0.0147(14) -0.0073(15)
C150 0.034(2) 0.044(2) 0.041(2) 0.0015(14) 0.0156(13) 0.0042(14)
C21 0.090(3) 0.038(2) 0.048(2) -0.001(2) 0.038(2) 0.003(2)
C22 0.075(3) 0.058(2) 0.049(2) 0.000(2) 0.000(2) 0.019(2)
C23 0.056(2) 0.054(2) 0.061(2) -0.016(2) -0.007(2) 0.004(2)
C24 0.048(2) 0.041(2) 0.044(2) -0.0086(14) 0.0074(15) -0.003(2)
C25 0.048(2) 0.044(2) 0.043(2) -0.0074(15) 0.0074(15) 0.008(2)
C26 0.043(2) 0.067(3) 0.055(2) -0.017(2) 0.024(2) -0.004(2)
C27 0.117(4) 0.065(3) 0.085(3) -0.005(3) 0.054(3) -0.009(3)
C31 0.091(3) 0.071(3) 0.057(2) 0.041(2) 0.044(2) 0.050(3)
C32 0.085(3) 0.040(2) 0.111(4) 0.005(2) 0.057(3) -0.007(2)
C33 0.090(3) 0.049(2) 0.087(3) -0.012(2) 0.041(3) -0.016(2)
C34 0.064(3) 0.043(2) 0.056(2) 0.001(2) 0.021(2) 0.002(2)
C35 0.053(2) 0.051(2) 0.048(2) 0.011(2) 0.020(2) 0.005(2)
C36 0.045(2) 0.078(3) 0.049(2) 0.014(2) 0.016(2) 0.011(2)
C37 0.092(4) 0.097(4) 0.071(3) 0.011(3) 0.022(3) 0.018(3)
C41 0.0293(15) 0.0307(15) 0.0373(15) 0.0033(12) 0.0138(12) -0.0041(12)
C42 0.043(2) 0.033(2) 0.035(2) -0.0022(12) 0.0167(13) 0.0051(13)
C43 0.040(2) 0.037(2) 0.058(2) 0.002(2) 0.0090(15) 0.0106(15)
C44 0.054(2) 0.040(2) 0.040(2) 0.0068(14) 0.0006(14) -0.005(2)
C45 0.063(2) 0.043(2) 0.035(2) -0.0043(14) 0.020(2) -0.017(2)
C46 0.039(2) 0.038(2) 0.050(2) -0.0058(14) 0.0260(14) -0.0083(14)
C47 0.038(2) 0.058(2) 0.055(2) 0.015(2) 0.0103(15) 0.005(2)
C51 0.0250(13) 0.0279(14) 0.0226(12) 0.0017(10) 0.0075(10) 0.0020(11)
C52 0.0259(13) 0.0267(14) 0.0251(12) 0.0040(10) 0.0068(10) 0.0029(11)
C53 0.0269(14) 0.040(2) 0.0273(13) 0.0040(12) 0.0116(11) 0.0054(12)
C54 0.032(2) 0.044(2) 0.0253(13) 0.0053(12) 0.0114(11) -0.0085(13)
C55 0.042(2) 0.0281(15) 0.0333(15) 0.0043(12) 0.0119(12) -0.0060(13)
C56 0.034(2) 0.0290(15) 0.0327(14) -0.0003(11) 0.0167(12) 0.0024(12)
C61 0.0255(14) 0.0299(14) 0.0263(13) 0.0046(11) 0.0097(10) 0.0023(11)
C62 0.0301(15) 0.0339(15) 0.0278(13) 0.0016(11) 0.0123(11) 0.0034(12)
C63 0.036(2) 0.047(2) 0.0232(14) 0.0027(12) 0.0059(11) 0.0034(14)
C64 0.026(2) 0.059(2) 0.0316(15) 0.0105(14) 0.0060(11) 0.0118(15)
C65 0.034(2) 0.040(2) 0.041(2) 0.0087(13) 0.0187(13) 0.0130(13)
C66 0.0293(15) 0.0335(15) 0.0308(14) 0.0033(12) 0.0127(11) 0.0045(12)
C71 0.0246(13) 0.0255(13) 0.0267(12) 0.0008(10) 0.0108(10) 0.0034(11)
C72 0.0245(14) 0.0292(14) 0.0295(14) 0.0006(11) 0.0086(11) 0.0052(11)
C73 0.036(2) 0.035(2) 0.0348(15) 0.0016(12) 0.0199(12) 0.0037(13)
C74 0.052(2) 0.041(2) 0.0268(14) -0.0038(13) 0.0183(13) 0.0010(15)
C75 0.038(2) 0.037(2) 0.0283(14) -0.0065(12) 0.0068(12) -0.0036(14)
C76 0.0281(14) 0.0270(14) 0.0301(13) -0.0009(11) 0.0133(11) -0.0005(11)
C81 0.0242(13) 0.0215(12) 0.0245(12) 0.0003(10) 0.0091(10) 0.0017(10)
C82 0.0258(14) 0.0237(13) 0.0294(13) 0.0002(10) 0.0120(10) -0.0019(11)
C83 0.044(2) 0.0303(14) 0.0221(13) 0.0005(11) 0.0136(11) -0.0033(13)
C84 0.037(2) 0.035(2) 0.0226(13) -0.0004(11) 0.0015(11) -0.0042(13)
C85 0.0235(14) 0.0301(14) 0.0307(14) -0.0004(11) 0.0036(10) -0.0022(11)
C86 0.0266(14) 0.0244(13) 0.0229(12) 0.0014(10) 0.0089(10) 0.0007(11)
C91 0.0239(13) 0.0243(13) 0.0274(13) -0.0010(10) 0.0103(10) -0.0036(11)
C92 0.0254(14) 0.0282(14) 0.0275(13) -0.0004(11) 0.0096(10) -0.0015(11)
C93 0.035(2) 0.0254(14) 0.042(2) 0.0003(12) 0.0175(13) 0.0018(12)
C94 0.049(2) 0.0277(14) 0.038(2) -0.0093(12) 0.0238(14) 0.0007(14)
C95 0.044(2) 0.034(2) 0.0279(14) -0.0085(12) 0.0140(12) -0.0100(14)
C96 0.0277(14) 0.0275(14) 0.0281(13) -0.0017(11) 0.0065(11) -0.0020(11)
C101 0.0215(13) 0.0268(13) 0.0259(13) -0.0018(10) 0.0078(10) -0.0010(11)
C102 0.0206(13) 0.0327(15) 0.0330(14) 0.0036(11) 0.0061(10) 0.0024(11)
C103 0.029(2) 0.032(2) 0.046(2) 0.0096(13) 0.0115(12) -0.0018(12)
C104 0.0212(14) 0.044(2) 0.050(2) 0.0063(14) 0.0090(12) -0.0076(13)
C105 0.0197(13) 0.041(2) 0.039(2) 0.0060(13) 0.0043(11) 0.0032(12)
C106 0.0267(14) 0.0265(13) 0.0262(13) 0.0017(10) 0.0064(10) -0.0001(11)
C114 0.040(4) 0.015(3) 0.065(4) -0.010(3) 0.014(3) -0.006(3)
C112 0.051(5) 0.039(4) 0.054(4) -0.010(3) 0.017(3) -0.009(4)
C113 0.140(11) 0.066(6) 0.060(6) -0.004(5) -0.003(6) 0.017(7)
C111 0.186(20) 0.615(55) 0.076(10) -0.132(20) -0.034(10) 0.271(31)
C115 0.080(7) 0.082(7) 0.058(5) 0.006(5) -0.005(5) -0.014(6)

loop_
_atom_site_label
_atom_site_type_symbol
_atom_site_fract_x
_atom_site_fract_y
_atom_site_fract_z
_atom_site_U_iso_or_equiv
_atom_site_thermal_displace_type
_atom_site_occupancy
_atom_site_calc_flag
_atom_site_refinement_flags
In1 In 0.152681(14) 0.821951(11) 0.340720(10) 0.03551(8) Uani 1 d .
In2 In 0.29758(2) 0.685023(11) 0.535186(11) 0.03915(8) Uani 1 d .
B1 B -0.3250(2) 0.75479(14) -0.13445(14) 0.0234(6) Uani 1 d .
B2 B -0.3192(2) 0.61558(14) -0.10857(14) 0.0232(6) Uani 1 d .
O O -0.33225(13) 0.68112(9) -0.14689(11) 0.0246(4) Uani 1 d .
H1 H -0.3429(27) 0.6741(20) -0.1744(19) 0.045(14) Uiso 1 d .
F52 F -0.20539(11) 0.68831(7) -0.20510(8) 0.0304(3) Uani 1 d .
F53 F -0.07653(12) 0.74511(9) -0.23712(9) 0.0417(4) Uani 1 d .
F54 F -0.04524(12) 0.87387(9) -0.21551(8) 0.0443(4) Uani 1 d .
F55 F -0.14812(14) 0.94391(9) -0.16046(10) 0.0518(5) Uani 1 d .
F56 F -0.27479(12) 0.88716(8) -0.12308(9) 0.0408(4) Uani 1 d .
F62 F -0.40437(11) 0.72548(8) -0.27331(7) 0.0356(4) Uani 1 d .
F63 F -0.54421(13) 0.77910(10) -0.35971(8) 0.0506(5) Uani 1 d .
F64 F -0.63120(12) 0.87669(11) -0.32087(9) 0.0542(5) Uani 1 d .
F65 F -0.57781(12) 0.91599(9) -0.19237(9) 0.0472(5) Uani 1 d .
F66 F -0.44085(11) 0.86378(8) -0.10548(8) 0.0357(4) Uani 1 d .
F72 F -0.45818(10) 0.73467(8) -0.07021(7) 0.0331(4) Uani 1 d .
F73 F -0.44723(12) 0.75693(10) 0.05563(9) 0.0469(5) Uani 1 d .
F74 F -0.29313(15) 0.79937(11) 0.14284(9) 0.0572(5) Uani 1 d .
F75 F -0.15183(13) 0.81583(9) 0.09978(9) 0.0502(5) Uani 1 d .
F76 F -0.16085(10) 0.79449(8) -0.02469(7) 0.0336(4) Uani 1 d .
F82 F -0.36426(10) 0.61846(8) 0.02110(7) 0.0322(4) Uani 1 d .
F83 F -0.25022(12) 0.63517(9) 0.14059(8) 0.0418(4) Uani 1 d .
F84 F -0.07859(12) 0.65517(10) 0.15521(8) 0.0480(5) Uani 1 d .
F85 F -0.02233(10) 0.66114(9) 0.04600(8) 0.0392(4) Uani 1 d .
F86 F -0.13500(10) 0.64731(8) -0.07420(7) 0.0289(3) Uani 1 d .
F92 F -0.17504(10) 0.51398(7) -0.05302(7) 0.0301(3) Uani 1 d .
F93 F -0.11677(12) 0.43150(8) -0.12359(9) 0.0423(4) Uani 1 d .
F94 F -0.18002(15) 0.43077(9) -0.25813(9) 0.0553(5) Uani 1 d .
F95 F -0.30604(13) 0.51738(9) -0.32165(8) 0.0447(4) Uani 1 d .
F96 F -0.36839(11) 0.60072(8) -0.25157(7) 0.0350(4) Uani 1 d .
F102 F -0.34395(10) 0.49866(8) -0.04486(8) 0.0340(4) Uani 1 d .
F103 F -0.49293(11) 0.43937(9) -0.05076(10) 0.0512(5) Uani 1 d .
F104 F -0.64940(12) 0.49200(10) -0.12111(11) 0.0600(6) Uani 1 d .
F105 F -0.65178(11) 0.60439(10) -0.18745(9) 0.0497(5) Uani 1 d .
F106 F -0.50535(10) 0.66177(8) -0.18724(8) 0.0337(4) Uani 1 d .
C11 C 0.2871(2) 0.79059(14) 0.45679(13) 0.0300(6) Uani 1 d .
C12 C 0.2109(2) 0.79583(14) 0.47894(13) 0.0294(6) Uani 1 d .
C13 C 0.1532(2) 0.74425(14) 0.45031(13) 0.0310(6) Uani 1 d .
C14 C 0.1936(2) 0.70666(14) 0.41062(13) 0.0304(6) Uani 1 d .
C15 C 0.2760(2) 0.73531(14) 0.41466(13) 0.0288(6) Uani 1 d .
C110 C 0.3633(2) 0.8362(2) 0.4746(2) 0.0419(7) Uani 1 d .
H6A H 0.3903(10) 0.8360(8) 0.5218(2) 0.063 Uiso 1 calc R
H6B H 0.3431(3) 0.8789(2) 0.4604(10) 0.063 Uiso 1 calc R
H6C H 0.4052(7) 0.8229(6) 0.4531(9) 0.063 Uiso 1 calc R
C120 C 0.1972(2) 0.8452(2) 0.52620(15) 0.0412(7) Uani 1 d .
H7A H 0.1360(3) 0.8481(8) 0.5218(8) 0.062 Uiso 1 calc R
H7B H 0.2178(14) 0.8862(3) 0.5163(7) 0.062 Uiso 1 calc R
H7C H 0.2291(12) 0.8330(6) 0.5708(2) 0.062 Uiso 1 calc R
C130 C 0.0656(2) 0.7332(2) 0.4600(2) 0.0446(8) Uani 1 d .
H8A H 0.0301(6) 0.7710(5) 0.4467(11) 0.067 Uiso 1 calc R
H8B H 0.0732(2) 0.7244(11) 0.5059(3) 0.067 Uiso 1 calc R
H8C H 0.0375(7) 0.6973(7) 0.4335(9) 0.067 Uiso 1 calc R
C140 C 0.1562(2) 0.6470(2) 0.3716(2) 0.0427(7) Uani 1 d .
H9A H 0.1344(14) 0.6574(3) 0.3253(2) 0.064 Uiso 1 calc R
H9B H 0.1092(10) 0.6307(6) 0.3863(8) 0.064 Uiso 1 calc R
H9C H 0.2011(4) 0.6149(4) 0.3784(9) 0.064 Uiso 1 calc R
C150 C 0.3396(2) 0.7118(2) 0.38022(15) 0.0387(7) Uani 1 d .
H10A H 0.3514(11) 0.7458(4) 0.3534(9) 0.058 Uiso 1 calc R
H10B H 0.3150(6) 0.6757(7) 0.3526(9) 0.058 Uiso 1 calc R
H10C H 0.3932(6) 0.6991(10) 0.41274(15) 0.058 Uiso 1 calc R
C21 C 0.1858(3) 0.8440(2) 0.1721(2) 0.0548(10) Uani 1 d .
C22 C 0.0973(3) 0.8336(2) 0.1551(2) 0.0649(11) Uani 1 d .
H22A H 0.0587(3) 0.8672(2) 0.1384(2) 0.078 Uiso 1 calc R
C23 C 0.0656(3) 0.7737(2) 0.1626(2) 0.0622(10) Uani 1 d .
H23A H 0.0054(3) 0.7672(2) 0.1504(2) 0.075 Uiso 1 calc R
C24 C 0.1205(2) 0.7236(2) 0.1874(2) 0.0458(8) Uani 1 d .
H24A H 0.0976(2) 0.6833(2) 0.1917(2) 0.055 Uiso 1 calc R
C25 C 0.2090(2) 0.7324(2) 0.2062(2) 0.0463(8) Uani 1 d .
H25A H 0.2465(2) 0.6983(2) 0.2235(2) 0.056 Uiso 1 calc R
C26 C 0.2427(2) 0.7933(2) 0.1990(2) 0.0533(9) Uani 1 d .
H26A H 0.3029(2) 0.7999(2) 0.2120(2) 0.064 Uiso 1 calc R
C27 C 0.2176(4) 0.9106(2) 0.1651(3) 0.0838(14) Uani 1 d .
H27A H 0.2804(4) 0.9109(2) 0.1787(3) 0.126 Uiso 1 calc R
H27B H 0.1973(4) 0.9398(2) 0.1924(3) 0.126 Uiso 1 calc R
H27C H 0.1955(4) 0.9239(2) 0.1196(3) 0.126 Uiso 1 calc R
C31 C 0.4285(3) 0.5466(2) 0.6083(2) 0.0682(13) Uani 1 d .
C32 C 0.3601(3) 0.5162(2) 0.5595(3) 0.0726(13) Uani 1 d .
H32A H 0.3194(3) 0.4918(2) 0.5723(3) 0.087 Uiso 1 calc R
C33 C 0.3523(3) 0.5216(2) 0.4952(2) 0.0723(12) Uani 1 d .
H33A H 0.3082(3) 0.4993(2) 0.4641(2) 0.087 Uiso 1 calc R
C34 C 0.4083(3) 0.5593(2) 0.4746(2) 0.0537(9) Uani 1 d .
H34A H 0.4017(3) 0.5631(2) 0.4295(2) 0.064 Uiso 1 calc R
C35 C 0.4741(2) 0.5918(2) 0.5197(2) 0.0497(8) Uani 1 d .
H35A H 0.5117(2) 0.6176(2) 0.5050(2) 0.060 Uiso 1 calc R
C36 C 0.4854(2) 0.5866(2) 0.5865(2) 0.0573(10) Uani 1 d .
H36A H 0.5299(2) 0.6092(2) 0.6169(2) 0.069 Uiso 1 calc R
C37 C 0.4380(4) 0.5357(3) 0.6784(2) 0.0871(15) Uani 1 d .
H37A H 0.4874(4) 0.5596(3) 0.7053(2) 0.131 Uiso 1 calc R
H37B H 0.4471(4) 0.4907(3) 0.6883(2) 0.131 Uiso 1 calc R
H37C H 0.3860(4) 0.5497(3) 0.6878(2) 0.131 Uiso 1 calc R
C41 C 0.0110(2) 0.43826(14) 0.22436(14) 0.0316(6) Uani 1 d .
C42 C -0.0628(2) 0.47084(14) 0.22810(14) 0.0357(7) Uani 1 d .
H42A H -0.0682(2) 0.48111(14) 0.26944(14) 0.043 Uiso 1 calc R
C43 C -0.1287(2) 0.4884(2) 0.1713(2) 0.0464(8) Uani 1 d .
H43A H -0.1781(2) 0.5095(2) 0.1749(2) 0.056 Uiso 1 calc R
C44 C -0.1213(2) 0.4746(2) 0.1090(2) 0.0479(8) Uani 1 d .
H44A H -0.1651(2) 0.4868(2) 0.0708(2) 0.057 Uiso 1 calc R
C45 C -0.0474(2) 0.4421(2) 0.1046(2) 0.0459(8) Uani 1 d .
H45A H -0.0414(2) 0.4327(2) 0.0632(2) 0.055 Uiso 1 calc R
C46 C 0.0175(2) 0.4237(2) 0.1618(2) 0.0397(7) Uani 1 d .
H46A H 0.0661(2) 0.4013(2) 0.1583(2) 0.048 Uiso 1 calc R
C47 C 0.0817(2) 0.4192(2) 0.2853(2) 0.0510(9) Uani 1 d .
H47A H 0.1272(2) 0.3972(2) 0.2731(2) 0.077 Uiso 1 calc R
H47B H 0.0581(2) 0.3910(2) 0.3116(2) 0.077 Uiso 1 calc R
H47C H 0.1054(2) 0.4569(2) 0.3106(2) 0.077 Uiso 1 calc R
C51 C -0.2455(2) 0.78424(13) -0.15969(12) 0.0251(5) Uani 1 d .
C52 C -0.1934(2) 0.75134(13) -0.19063(12) 0.0261(5) Uani 1 d .
C53 C -0.1259(2) 0.78050(14) -0.20897(13) 0.0307(6) Uani 1 d .
C54 C -0.1093(2) 0.8449(2) -0.19871(13) 0.0331(6) Uani 1 d .
C55 C -0.1623(2) 0.88070(14) -0.17018(14) 0.0344(6) Uani 1 d .
C56 C -0.2275(2) 0.85004(14) -0.15250(13) 0.0303(6) Uani 1 d .
C61 C -0.4152(2) 0.78927(13) -0.18397(12) 0.0268(5) Uani 1 d .
C62 C -0.4465(2) 0.77270(14) -0.25060(13) 0.0299(6) Uani 1 d .
C63 C -0.5177(2) 0.8000(2) -0.29623(13) 0.0359(7) Uani 1 d .
C64 C -0.5619(2) 0.8483(2) -0.27705(14) 0.0396(7) Uani 1 d .
C65 C -0.5343(2) 0.86849(15) -0.21205(15) 0.0364(7) Uani 1 d .
C66 C -0.4630(2) 0.83965(14) -0.16753(13) 0.0304(6) Uani 1 d .
C71 C -0.3119(2) 0.76693(13) -0.05575(12) 0.0249(5) Uani 1 d .
C72 C -0.3812(2) 0.75676(13) -0.02974(13) 0.0276(6) Uani 1 d .
C73 C -0.3769(2) 0.76761(14) 0.03492(14) 0.0333(6) Uani 1 d .
C74 C -0.3001(2) 0.7889(2) 0.07882(14) 0.0384(7) Uani 1 d .
C75 C -0.2291(2) 0.79793(15) 0.05679(14) 0.0350(6) Uani 1 d .
C76 C -0.2361(2) 0.78659(13) -0.00909(13) 0.0274(6) Uani 1 d .
C81 C -0.2553(2) 0.62926(12) -0.03338(12) 0.0230(5) Uani 1 d .
C82 C -0.2799(2) 0.62713(13) 0.02426(13) 0.0255(5) Uani 1 d .
C83 C -0.2221(2) 0.63592(14) 0.08672(13) 0.0312(6) Uani 1 d .
C84 C -0.1356(2) 0.64700(14) 0.09454(13) 0.0330(6) Uani 1 d .
C85 C -0.1070(2) 0.65015(14) 0.03908(13) 0.0291(6) Uani 1 d .
C86 C -0.1671(2) 0.64242(12) -0.02213(12) 0.0243(5) Uani 1 d .
C91 C -0.2746(2) 0.56394(12) -0.14841(12) 0.0247(5) Uani 1 d .
C92 C -0.2111(2) 0.51773(13) -0.11919(13) 0.0267(5) Uani 1 d .
C93 C -0.1794(2) 0.47345(14) -0.15487(15) 0.0331(6) Uani 1 d .
C94 C -0.2116(2) 0.47356(14) -0.22335(15) 0.0360(7) Uani 1 d .
C95 C -0.2735(2) 0.51661(14) -0.25437(14) 0.0346(6) Uani 1 d .
C96 C -0.3044(2) 0.55956(13) -0.21686(13) 0.0282(6) Uani 1 d .
C101 C -0.4153(2) 0.58464(13) -0.11387(12) 0.0246(5) Uani 1 d .
C102 C -0.4188(2) 0.52615(14) -0.08198(13) 0.0292(6) Uani 1 d .
C103 C -0.4952(2) 0.49427(14) -0.08397(15) 0.0358(7) Uani 1 d .
C104 C -0.5747(2) 0.5209(2) -0.1199(2) 0.0387(7) Uani 1 d .
C105 C -0.5749(2) 0.57758(15) -0.15272(14) 0.0346(6) Uani 1 d .
C106 C -0.4969(2) 0.60724(13) -0.15051(12) 0.0268(5) Uani 1 d .
C114 C 0.0283(5) 0.9495(3) -0.0034(3) 0.0404(15) Uani 0.50 d P
C112 C -0.1077(6) 0.9525(4) 0.0172(4) 0.048(2) Uani 0.50 d P
C113 C -0.0372(9) 0.9210(5) 0.0069(5) 0.096(4) Uani 0.50 d P
C111 C -0.1026(15) 1.0111(19) 0.0143(8) 0.309(23) Uani 0.50 d P
C115 C 0.0439(7) 1.0127(5) -0.0065(4) 0.079(3) Uani 0.50 d P

loop_
_atom_type_symbol
_atom_type_description
_atom_type_scat_dispersion_real
_atom_type_scat_dispersion_imag
_atom_type_scat_source
C C 0.0033 0.0016 'International Tables Vol C Tables 4.2.6.8 and 6.1.1.4'
H H 0.0000 0.0000 'International Tables Vol C Tables 4.2.6.8 and 6.1.1.4'
B B 0.0013 0.0007 'International Tables Vol C Tables 4.2.6.8 and 6.1.1.4'
F F 0.0171 0.0103 'International Tables Vol C Tables 4.2.6.8 and 6.1.1.4'
In In -0.7276 1.3100 'International Tables Vol C Tables 4.2.6.8 and 6.1.1.4'
O O 0.0106 0.0060 'International Tables Vol C Tables 4.2.6.8 and 6.1.1.4'

loop_
_geom_angle_atom_site_label_1
_geom_angle_atom_site_label_2
_geom_angle_atom_site_label_3
_geom_angle
_geom_angle_site_symmetry_1
_geom_angle_site_symmetry_3
C15 In2 C14 30.81(8) . .
O B1 C71 107.8(2) . .
O B1 C51 109.7(2) . .
C71 B1 C51 113.7(2) . .
O B1 C61 108.1(2) . .
C71 B1 C61 113.1(2) . .
C51 B1 C61 104.3(2) . .
O B2 C81 107.4(2) . .
O B2 C101 109.3(2) . .
C81 B2 C101 115.6(2) . .
O B2 C91 108.0(2) . .
C81 B2 C91 111.6(2) . .
C101 B2 C91 104.7(2) . .
B1 O B2 141.1(2) . .
C15 C11 C12 107.8(2) . .
C15 C11 C110 127.0(3) . .
C12 C11 C110 125.2(3) . .
C13 C12 C11 108.1(2) . .
C13 C12 C120 126.2(3) . .
C11 C12 C120 125.6(3) . .
C12 C13 C14 107.8(2) . .
C12 C13 C130 124.9(3) . .
C14 C13 C130 127.3(3) . .
C15 C14 C13 108.2(2) . .
C15 C14 C140 125.6(2) . .
C13 C14 C140 126.2(3) . .
C15 C14 In2 74.1(2) . .
C13 C14 In2 76.9(2) . .
C140 C14 In2 115.0(2) . .
C14 C15 C11 108.0(2) . .
C14 C15 C150 126.0(3) . .
C11 C15 C150 125.9(3) . .
C14 C15 In2 75.1(2) . .
C11 C15 In2 76.36(15) . .
C150 C15 In2 115.1(2) . .
C22 C21 C26 118.9(4) . .
C22 C21 C27 118.5(4) . .
C26 C21 C27 122.5(4) . .
C23 C22 C21 120.3(4) . .
C24 C23 C22 121.2(4) . .
C23 C24 C25 120.3(4) . .
C24 C25 C26 119.4(3) . .
C21 C26 C25 119.9(4) . .
C32 C31 C36 117.5(3) . .
C32 C31 C37 119.5(4) . .
C36 C31 C37 123.0(5) . .
C33 C32 C31 121.4(4) . .
C32 C33 C34 120.7(4) . .
C33 C34 C35 120.3(4) . .
C34 C35 C36 120.9(4) . .
C35 C36 C31 119.1(4) . .
C42 C41 C46 118.2(3) . .
C42 C41 C47 121.2(3) . .
C46 C41 C47 120.5(3) . .
C41 C42 C43 121.1(3) . .
C42 C43 C44 120.4(3) . .
C43 C44 C45 119.0(3) . .
C46 C45 C44 120.2(3) . .
C45 C46 C41 121.0(3) . .
C52 C51 C56 113.6(2) . .
C52 C51 B1 127.5(2) . .
C56 C51 B1 118.9(2) . .
F52 C52 C51 121.4(2) . .
F52 C52 C53 115.4(2) . .
C51 C52 C53 123.2(3) . .
F53 C53 C54 119.5(2) . .
F53 C53 C52 119.8(3) . .
C54 C53 C52 120.7(2) . .
F54 C54 C53 122.0(3) . .
F54 C54 C55 119.7(3) . .
C53 C54 C55 118.4(2) . .
F55 C55 C56 121.4(3) . .
F55 C55 C54 119.5(3) . .
C56 C55 C54 119.1(3) . .
F56 C56 C55 116.1(2) . .
F56 C56 C51 118.7(2) . .
C55 C56 C51 125.1(2) . .
C62 C61 C66 112.4(2) . .
C62 C61 B1 120.5(2) . .
C66 C61 B1 126.8(2) . .
F62 C62 C63 116.4(2) . .
F62 C62 C61 118.2(2) . .
C63 C62 C61 125.3(3) . .
F63 C63 C64 119.9(3) . .
F63 C63 C62 120.7(3) . .
C64 C63 C62 119.4(3) . .
F64 C64 C63 120.9(3) . .
F64 C64 C65 120.1(3) . .
C63 C64 C65 119.0(3) . .
F65 C65 C64 119.5(3) . .
F65 C65 C66 120.5(3) . .
C64 C65 C66 119.9(3) . .
F66 C66 C65 114.9(2) . .
F66 C66 C61 121.2(2) . .
C65 C66 C61 123.9(3) . .
C76 C71 C72 113.4(2) . .
C76 C71 B1 126.1(2) . .
C72 C71 B1 120.5(2) . .
F72 C72 C73 116.6(2) . .
F72 C72 C71 119.0(2) . .
C73 C72 C71 124.5(3) . .
F73 C73 C72 120.5(3) . .
F73 C73 C74 120.1(2) . .
C72 C73 C74 119.4(3) . .
F74 C74 C75 120.0(3) . .
F74 C74 C73 121.2(3) . .
C75 C74 C73 118.9(3) . .
F75 C75 C74 119.8(3) . .
F75 C75 C76 120.2(3) . .
C74 C75 C76 119.9(3) . .
F76 C76 C71 121.3(2) . .
F76 C76 C75 114.8(2) . .
C71 C76 C75 123.8(2) . .
C86 C81 C82 113.7(2) . .
C86 C81 B2 120.4(2) . .
C82 C81 B2 125.9(2) . .
F82 C82 C83 116.0(2) . .
F82 C82 C81 120.6(2) . .
C83 C82 C81 123.4(2) . .
F83 C83 C84 119.3(2) . .
F83 C83 C82 120.7(3) . .
C84 C83 C82 120.0(2) . .
F84 C84 C83 120.6(2) . .
F84 C84 C85 120.0(3) . .
C83 C84 C85 119.4(2) . .
F85 C85 C86 121.4(2) . .
F85 C85 C84 120.1(2) . .
C86 C85 C84 118.5(3) . .
F86 C86 C85 115.4(2) . .
F86 C86 C81 119.7(2) . .
C85 C86 C81 124.9(2) . .
C96 C91 C92 113.0(2) . .
C96 C91 B2 120.7(2) . .
C92 C91 B2 126.1(2) . .
F92 C92 C93 114.7(2) . .
F92 C92 C91 121.6(2) . .
C93 C92 C91 123.7(3) . .
F93 C93 C94 120.2(2) . .
F93 C93 C92 120.5(3) . .
C94 C93 C92 119.3(3) . .
F94 C94 C95 121.0(3) . .
F94 C94 C93 119.2(3) . .
C95 C94 C93 119.8(2) . .
C94 C95 F95 120.6(3) . .
C94 C95 C96 119.2(3) . .
F95 C95 C96 120.2(3) . .
F96 C96 C95 115.9(2) . .
F96 C96 C91 119.0(2) . .
C95 C96 C91 125.0(3) . .
C106 C101 C102 113.3(2) . .
C106 C101 B2 127.8(2) . .
C102 C101 B2 118.8(2) . .
F102 C102 C103 116.1(2) . .
F102 C102 C101 119.4(2) . .
C103 C102 C101 124.5(2) . .
F103 C103 C102 120.8(3) . .
F103 C103 C104 120.2(3) . .
C102 C103 C104 119.0(3) . .
F104 C104 C105 121.0(3) . .
F104 C104 C103 120.1(3) . .
C105 C104 C103 118.9(3) . .
F105 C105 C104 119.5(3) . .
F105 C105 C106 120.2(3) . .
C104 C105 C106 120.3(3) . .
F106 C106 C101 121.1(2) . .
F106 C106 C105 114.9(2) . .
C101 C106 C105 124.0(2) . .
C113 C114 C115 129.5(9) . .
C113 C114 C115 59.9(7) . 3_575
C115 C114 C115 69.6(8) . 3_575
C113 C114 C111 174.9(11) . 3_575
C115 C114 C111 45.5(10) . 3_575
C115 C114 C111 115.1(11) 3_575 3_575
C111 C112 C115 51.9(12) . 3_575
C111 C112 C113 113.3(14) . .
C115 C112 C113 61.3(8) 3_575 .
C114 C113 C115 66.7(8) . 3_575
C114 C113 C112 124.1(9) . .
C115 C113 C112 57.4(7) 3_575 .
C115 C111 C112 68.9(15) 3_575 .
C115 C111 C114 58.7(17) 3_575 3_575
C112 C111 C114 127.6(12) . 3_575
C111 C115 C112 59.2(22) 3_575 3_575
C111 C115 C114 75.7(23) 3_575 .
C112 C115 C114 134.9(11) 3_575 .
C111 C115 C113 120.4(25) 3_575 3_575
C112 C115 C113 61.2(8) 3_575 3_575
C114 C115 C113 163.9(12) . 3_575
C111 C115 C114 173.8(25) 3_575 3_575
C112 C115 C114 114.7(9) 3_575 3_575
C114 C115 C114 110.4(8) . 3_575
C113 C115 C114 53.4(8) 3_575 3_575
C111 C115 C115 134.6(27) 3_575 3_575
C112 C115 C115 166.2(14) 3_575 3_575
C114 C115 C115 58.8(7) . 3_575
C113 C115 C115 105.0(13) 3_575 3_575
C114 C115 C115 51.6(7) 3_575 3_575

loop_
_geom_bond_atom_site_label_1
_geom_bond_atom_site_label_2
_geom_bond_distance
_geom_bond_site_symmetry_2
In2 C15 2.679(3) .
In2 C14 2.693(3) .
B1 O 1.551(4) .
B1 C71 1.634(4) .
B1 C51 1.644(4) .
B1 C61 1.668(4) .
B2 O 1.566(3) .
B2 C81 1.634(4) .
B2 C101 1.642(4) .
B2 C91 1.656(4) .
F52 C52 1.345(3) .
F53 C53 1.345(3) .
F54 C54 1.330(3) .
F55 C55 1.338(3) .
F56 C56 1.358(3) .
F62 C62 1.359(3) .
F63 C63 1.351(3) .
F64 C64 1.347(3) .
F65 C65 1.346(3) .
F66 C66 1.348(3) .
F72 C72 1.351(3) .
F73 C73 1.347(3) .
F74 C74 1.343(3) .
F75 C75 1.347(4) .
F76 C76 1.355(3) .
F82 C82 1.347(3) .
F83 C83 1.348(3) .
F84 C84 1.341(3) .
F85 C85 1.341(3) .
F86 C86 1.355(3) .
F92 C92 1.345(3) .
F93 C93 1.342(3) .
F94 C94 1.348(3) .
F95 C95 1.359(3) .
F96 C96 1.366(3) .
F102 C102 1.345(3) .
F103 C103 1.334(3) .
F104 C104 1.334(3) .
F105 C105 1.349(3) .
F106 C106 1.357(3) .
C11 C15 1.431(4) .
C11 C12 1.440(4) .
C11 C110 1.501(4) .
C12 C13 1.425(4) .
C12 C120 1.495(4) .
C13 C14 1.438(4) .
C13 C130 1.498(4) .
C14 C15 1.427(4) .
C14 C140 1.509(4) .
C15 C150 1.505(4) .
C21 C22 1.371(6) .
C21 C26 1.396(6) .
C21 C27 1.498(6) .
C22 C23 1.371(6) .
C23 C24 1.362(5) .
C24 C25 1.364(5) .
C25 C26 1.403(5) .
C31 C32 1.407(7) .
C31 C36 1.413(6) .
C31 C37 1.463(6) .
C32 C33 1.333(6) .
C33 C34 1.361(5) .
C34 C35 1.365(5) .
C35 C36 1.373(5) .
C41 C42 1.386(4) .
C41 C46 1.393(4) .
C41 C47 1.489(4) .
C42 C43 1.386(5) .
C43 C44 1.388(5) .
C44 C45 1.392(5) .
C45 C46 1.388(5) .
C51 C52 1.389(4) .
C51 C56 1.395(4) .
C52 C53 1.395(4) .
C53 C54 1.367(4) .
C54 C55 1.397(4) .
C55 C56 1.372(4) .
C61 C62 1.388(4) .
C61 C66 1.402(4) .
C62 C63 1.373(4) .
C63 C64 1.361(4) .
C64 C65 1.376(4) .
C65 C66 1.378(4) .
C71 C76 1.375(4) .
C71 C72 1.398(3) .
C72 C73 1.368(4) .
C73 C74 1.371(4) .
C74 C75 1.369(4) .
C75 C76 1.385(4) .
C81 C86 1.389(4) .
C81 C82 1.393(3) .
C82 C83 1.376(4) .
C83 C84 1.366(4) .
C84 C85 1.386(4) .
C85 C86 1.368(4) .
C91 C96 1.383(4) .
C91 C92 1.399(4) .
C92 C93 1.382(4) .
C93 C94 1.383(4) .
C94 C95 1.348(4) .
C95 C96 1.383(4) .
C101 C106 1.384(4) .
C101 C102 1.399(4) .
C102 C103 1.383(4) .
C103 C104 1.385(4) .
C104 C105 1.366(4) .
C105 C106 1.383(4) .
C114 C113 1.282(14) .
C114 C115 1.342(12) .
C114 C115 1.465(13) 3_575
C114 C111 1.52(4) 3_575
C112 C111 1.22(4) .
C112 C115 1.326(12) 3_575
C112 C113 1.379(15) .
C113 C115 1.381(14) 3_575
C111 C115 1.12(2) 3_575
C111 C114 1.52(4) 3_575
C115 C111 1.12(2) 3_575
C115 C112 1.326(12) 3_575
C115 C113 1.381(14) 3_575
C115 C114 1.465(13) 3_575
C115 C115 1.60(2) 3_575
